data_1506105
loop_
_publ_author_name
'Feldman, Ken S.'
'Iyer, Malliga R.'
'Hester, II, D. Keith'

_publ_section_title
;
 Allenyl azide cycloaddition chemistry. Synthesis of annelated indoles
 from 2-(allenyl)phenyl azide substrates
;
_journal_coden_ASTM ORLEF7
_journal_issue 14
_journal_name_full 'Organic Letters'
_journal_page_first 3113
_journal_page_last 3116
_journal_paper_doi 10.1021/ol061216u
_journal_volume 8
_journal_year 2006
_chemical_formula_sum 'C12 H11 N'
_chemical_formula_weight 169.22
_space_group_IT_number 14
_symmetry_cell_setting monoclinic
_symmetry_space_group_name_Hall '-P 2yn'
_symmetry_space_group_name_H-M 'P 1 21/n 1'
_atom_sites_solution_hydrogens geom
_atom_sites_solution_primary direct
_atom_sites_solution_secondary difmap
_audit_creation_method SHELXL-97
_cell_angle_alpha 90.00
_cell_angle_beta 92.517(5)
_cell_angle_gamma 90.00
_cell_formula_units_Z 4
_cell_length_a 11.907(4)
_cell_length_b 5.6848(16)
_cell_length_c 12.950(4)
_cell_measurement_reflns_used 2113
_cell_measurement_temperature 108(2)
_cell_measurement_theta_max 28.242
_cell_measurement_theta_min 2.274
_cell_volume 875.7(5)
_computing_cell_refinement 'Bruker SMART'
_computing_data_collection 'Bruker SMART'
_computing_data_reduction 'Bruker SAINT'
_computing_molecular_graphics 'Bruker SHELXTL'
_computing_publication_material 'Bruker SHELXTL'
_computing_structure_refinement 'SHELXL-97 (Sheldrick, 1997)'
_computing_structure_solution 'SHELXS-97 (Sheldrick, 1990)'
_diffrn_ambient_temperature 108(2)
_diffrn_measured_fraction_theta_full 0.949
_diffrn_measured_fraction_theta_max 0.949
_diffrn_measurement_device_type 'CCD area detector'
_diffrn_measurement_method 'phi and omega scans'
_diffrn_radiation_monochromator graphite
_diffrn_radiation_source 'fine-focus sealed tube'
_diffrn_radiation_type MoK\a
_diffrn_radiation_wavelength 0.71073
_diffrn_reflns_av_R_equivalents 0.0178
_diffrn_reflns_av_sigmaI/netI 0.0245
_diffrn_reflns_limit_h_max 15
_diffrn_reflns_limit_h_min -15
_diffrn_reflns_limit_k_max 7
_diffrn_reflns_limit_k_min -6
_diffrn_reflns_limit_l_max 17
_diffrn_reflns_limit_l_min -15
_diffrn_reflns_number 5358
_diffrn_reflns_theta_full 28.28
_diffrn_reflns_theta_max 28.28
_diffrn_reflns_theta_min 2.27
_exptl_absorpt_coefficient_mu 0.075
_exptl_absorpt_correction_type none
_exptl_crystal_colour yellow
_exptl_crystal_density_diffrn 1.283
_exptl_crystal_density_method 'not measured'
_exptl_crystal_description plate
_exptl_crystal_F_000 360
_exptl_crystal_size_max 0.40
_exptl_crystal_size_mid 0.30
_exptl_crystal_size_min 0.10
_refine_diff_density_max 0.403
_refine_diff_density_min -0.249
_refine_diff_density_rms 0.057
_refine_ls_extinction_method none
_refine_ls_goodness_of_fit_ref 1.072
_refine_ls_hydrogen_treatment noref
_refine_ls_matrix_type full
_refine_ls_number_parameters 119
_refine_ls_number_reflns 2066
_refine_ls_number_restraints 0
_refine_ls_restrained_S_all 1.072
_refine_ls_R_factor_all 0.0611
_refine_ls_R_factor_gt 0.0517
_refine_ls_shift/su_max 0.003
_refine_ls_shift/su_mean 0.000
_refine_ls_structure_factor_coef Fsqd
_refine_ls_weighting_details 'calc w=1/[\s^2^(Fo^2^)+(0.0693P)^2^+0.4061P] where P=(Fo^2^+2Fc^2^)/3'
_refine_ls_weighting_scheme calc
_refine_ls_wR_factor_gt 0.1320
_refine_ls_wR_factor_ref 0.1390
_reflns_number_gt 1729
_reflns_number_total 2066
_reflns_threshold_expression >2sigma(I)
_cod_data_source_file ol061216usi20060518_081936.cif
_cod_data_source_block mxr4s
_cod_depositor_comments
;
The following automatic conversions were performed:

'_symmetry_cell_setting' value 'Monoclinic' changed to 'monoclinic'
according to /home/saulius/struct/CIF-dictionaries/cif_core.dic
dictionary named 'cif_core.dic' version 2.4.1 from 2010-06-29.

Automatic conversion script
Id: cif_fix_values 1715 2011-07-08 13:25:40Z adriana 

 Updated bibliographic information.

 Antanas Vaitkus,
 2019-09-20
;
_cod_original_cell_volume 875.7(4)
_cod_original_sg_symbol_H-M P2(1)/n
_cod_database_code 1506105

loop_
_symmetry_equiv_pos_as_xyz
'x, y, z'
'-x+1/2, y+1/2, -z+1/2'
'-x, -y, -z'
'x-1/2, -y-1/2, z-1/2'

loop_
_atom_site_label
_atom_site_type_symbol
_atom_site_fract_x
_atom_site_fract_y
_atom_site_fract_z
_atom_site_U_iso_or_equiv
_atom_site_adp_type
_atom_site_occupancy
_atom_site_symmetry_multiplicity
_atom_site_calc_flag
_atom_site_refinement_flags
N1 N 0.32930(10) 0.0574(2) 0.90539(10) 0.0202(3) Uani 1 1 d .
C2 C 0.37350(13) 0.2192(3) 0.73047(12) 0.0246(3) Uani 1 1 d .
H2 H 0.3246 0.3509 0.7329 0.030 Uiso 1 1 calc R
C8 C 0.36354(11) -0.1333(2) 0.96588(11) 0.0183(3) Uani 1 1 d .
C1 C 0.38294(11) 0.0598(2) 0.81150(11) 0.0200(3) Uani 1 1 d .
C6 C 0.45377(11) -0.1363(2) 0.80915(11) 0.0195(3) Uani 1 1 d .
C9 C 0.30725(12) -0.1242(3) 1.05583(11) 0.0218(3) Uani 1 1 d .
C5 C 0.51713(12) -0.1751(3) 0.72379(11) 0.0231(3) Uani 1 1 d .
H5 H 0.5651 -0.3082 0.7210 0.028 Uiso 1 1 calc R
C10 C 0.23639(12) 0.0796(3) 1.04808(12) 0.0257(3) Uani 1 1 d .
H10 H 0.1871 0.1310 1.0992 0.031 Uiso 1 1 calc R
C7 C 0.44850(11) -0.2728(2) 0.90925(10) 0.0191(3) Uani 1 1 d .
H7A H 0.4228 -0.4364 0.8968 0.023 Uiso 1 1 calc R
H7B H 0.5223 -0.2752 0.9475 0.023 Uiso 1 1 calc R
C4 C 0.50949(13) -0.0157(3) 0.64172(12) 0.0261(4) Uani 1 1 d .
H4 H 0.5530 -0.0397 0.5829 0.031 Uiso 1 1 calc R
C11 C 0.25118(12) 0.1883(3) 0.95521(12) 0.0251(4) Uani 1 1 d .
H11 H 0.2146 0.3268 0.9302 0.030 Uiso 1 1 calc R
C3 C 0.43835(13) 0.1786(3) 0.64571(12) 0.0268(4) Uani 1 1 d .
H3 H 0.4341 0.2855 0.5893 0.032 Uiso 1 1 calc R
C12 C 0.31940(13) -0.2895(3) 1.14543(12) 0.0255(3) Uani 1 1 d .
H12A H 0.2941 -0.4467 1.1238 0.038 Uiso 1 1 calc R
H12B H 0.2736 -0.2337 1.2015 0.038 Uiso 1 1 calc R
H12C H 0.3985 -0.2965 1.1697 0.038 Uiso 1 1 calc R

loop_
_atom_site_aniso_label
_atom_site_aniso_U_11
_atom_site_aniso_U_22
_atom_site_aniso_U_33
_atom_site_aniso_U_23
_atom_site_aniso_U_13
_atom_site_aniso_U_12
N1 0.0194(6) 0.0170(6) 0.0239(6) -0.0007(5) -0.0033(5) 0.0024(5)
C2 0.0252(7) 0.0205(7) 0.0272(8) 0.0026(6) -0.0100(6) -0.0015(6)
C8 0.0184(6) 0.0156(6) 0.0206(7) -0.0008(5) -0.0030(5) -0.0004(5)
C1 0.0191(6) 0.0195(7) 0.0208(7) -0.0003(5) -0.0059(5) -0.0037(5)
C6 0.0200(6) 0.0181(7) 0.0201(7) -0.0002(5) -0.0031(5) -0.0035(5)
C9 0.0202(7) 0.0216(7) 0.0235(7) -0.0035(5) -0.0011(5) -0.0029(6)
C5 0.0228(7) 0.0228(7) 0.0237(7) -0.0009(6) -0.0005(6) -0.0013(6)
C10 0.0211(7) 0.0235(7) 0.0325(8) -0.0058(6) 0.0003(6) 0.0012(6)
C7 0.0201(7) 0.0161(6) 0.0209(7) -0.0002(5) -0.0007(5) 0.0010(5)
C4 0.0273(7) 0.0305(8) 0.0203(7) -0.0002(6) -0.0015(6) -0.0056(6)
C11 0.0203(7) 0.0211(7) 0.0334(8) -0.0042(6) -0.0022(6) 0.0049(6)
C3 0.0309(8) 0.0259(8) 0.0226(8) 0.0046(6) -0.0094(6) -0.0061(6)
C12 0.0262(8) 0.0259(8) 0.0245(8) -0.0013(6) 0.0025(6) -0.0013(6)

loop_
_atom_type_symbol
_atom_type_description
_atom_type_scat_dispersion_real
_atom_type_scat_dispersion_imag
_atom_type_scat_source
C C 0.0033 0.0016 'International Tables Vol C Tables 4.2.6.8 and 6.1.1.4'
H H 0.0000 0.0000 'International Tables Vol C Tables 4.2.6.8 and 6.1.1.4'
N N 0.0061 0.0033 'International Tables Vol C Tables 4.2.6.8 and 6.1.1.4'

loop_
_geom_angle_atom_site_label_1
_geom_angle_atom_site_label_2
_geom_angle_atom_site_label_3
_geom_angle
C11 N1 C8 110.24(13)
C11 N1 C1 138.40(13)
C8 N1 C1 111.36(12)
C1 C2 C3 117.39(14)
C1 C2 H2 121.3
C3 C2 H2 121.3
C9 C8 N1 107.93(12)
C9 C8 C7 143.14(13)
N1 C8 C7 108.93(12)
C2 C1 N1 129.73(14)
C2 C1 C6 122.20(14)
N1 C1 C6 108.06(12)
C5 C6 C1 119.66(13)
C5 C6 C7 130.31(13)
C1 C6 C7 110.00(12)
C8 C9 C10 106.21(13)
C8 C9 C12 127.00(13)
C10 C9 C12 126.77(13)
C6 C5 C4 119.02(14)
C6 C5 H5 120.5
C4 C5 H5 120.5
C11 C10 C9 109.14(14)
C11 C10 H10 125.4
C9 C10 H10 125.4
C8 C7 C6 101.61(11)
C8 C7 H7A 111.4
C6 C7 H7A 111.4
C8 C7 H7B 111.4
C6 C7 H7B 111.4
H7A C7 H7B 109.3
C3 C4 C5 120.34(14)
C3 C4 H4 119.8
C5 C4 H4 119.8
C10 C11 N1 106.48(13)
C10 C11 H11 126.8
N1 C11 H11 126.8
C2 C3 C4 121.38(14)
C2 C3 H3 119.3
C4 C3 H3 119.3
C9 C12 H12A 109.5
C9 C12 H12B 109.5
H12A C12 H12B 109.5
C9 C12 H12C 109.5
H12A C12 H12C 109.5
H12B C12 H12C 109.5

loop_
_geom_bond_atom_site_label_1
_geom_bond_atom_site_label_2
_geom_bond_distance
N1 C11 1.3738(19)
N1 C8 1.3882(18)
N1 C1 1.398(2)
C2 C1 1.387(2)
C2 C3 1.389(2)
C2 H2 0.9500
C8 C9 1.370(2)
C8 C7 1.5020(19)
C1 C6 1.399(2)
C6 C5 1.383(2)
C6 C7 1.5144(19)
C9 C10 1.434(2)
C9 C12 1.495(2)
C5 C4 1.397(2)
C5 H5 0.9500
C10 C11 1.370(2)
C10 H10 0.9500
C7 H7A 0.9900
C7 H7B 0.9900
C4 C3 1.394(2)
C4 H4 0.9500
C11 H11 0.9500
C3 H3 0.9500
C12 H12A 0.9800
C12 H12B 0.9800
C12 H12C 0.9800

loop_
_geom_torsion_atom_site_label_1
_geom_torsion_atom_site_label_2
_geom_torsion_atom_site_label_3
_geom_torsion_atom_site_label_4
_geom_torsion
C11 N1 C8 C9 -0.32(16)
C1 N1 C8 C9 -179.70(11)
C11 N1 C8 C7 179.84(11)
C1 N1 C8 C7 0.46(15)
C3 C2 C1 N1 179.48(13)
C3 C2 C1 C6 -0.5(2)
C11 N1 C1 C2 1.6(3)
C8 N1 C1 C2 -179.31(13)
C11 N1 C1 C6 -178.43(16)
C8 N1 C1 C6 0.69(15)
C2 C1 C6 C5 0.0(2)
N1 C1 C6 C5 -179.96(12)
C2 C1 C6 C7 178.44(12)
N1 C1 C6 C7 -1.56(15)
N1 C8 C9 C10 0.27(15)
C7 C8 C9 C10 -179.98(18)
N1 C8 C9 C12 -178.21(13)
C7 C8 C9 C12 1.5(3)
C1 C6 C5 C4 0.4(2)
C7 C6 C5 C4 -177.58(13)
C8 C9 C10 C11 -0.13(16)
C12 C9 C10 C11 178.35(14)
C9 C8 C7 C6 178.96(19)
N1 C8 C7 C6 -1.30(14)
C5 C6 C7 C8 179.91(14)
C1 C6 C7 C8 1.73(14)
C6 C5 C4 C3 -0.4(2)
C9 C10 C11 N1 -0.06(16)
C8 N1 C11 C10 0.23(16)
C1 N1 C11 C10 179.36(16)
C1 C2 C3 C4 0.5(2)
C5 C4 C3 C2 0.0(2)

loop_
_cod_related_entry_id
_cod_related_entry_database
_cod_related_entry_code
1 ChemSpider 21152038
